data_7055104
loop_
_publ_author_name
'Smirnov, Andrey S.'
'Yandanova, Ekaterina S.'
'Bokach, Nadezhda A.'
'Starova, Galina L.'
'Gurzhiy, Vladislav V.'
'Avdontceva, Margarita S.'
'Zolotarev, Andrey A.'
'Kukushkin, Vadim Yu.'

_publ_section_title
;
 Zinc(ii)-mediated generation of 5-amino substituted
 2,3-dihydro-1,2,4-oxadiazoles and their further ZnII-catalyzed and
 O2-involving transformations
;
_journal_issue 12
_journal_name_full 'New J. Chem.'
_journal_page_first 9330
_journal_paper_doi 10.1039/C5NJ02061A
_journal_volume 39
_journal_year 2015
_chemical_formula_moiety 'C17 H19 N3 O'
_chemical_formula_sum 'C17 H19 N3 O'
_chemical_formula_weight 281.35
_chemical_name_systematic
;
 ?
;
_space_group_crystal_system monoclinic
_space_group_IT_number 14
_space_group_name_Hall '-P 2ybc'
_space_group_name_H-M_alt 'P 1 21/c 1'
_symmetry_space_group_name_Hall '-P 2ybc'
_symmetry_space_group_name_H-M 'P 1 21/c 1'
_atom_sites_solution_hydrogens geom
_audit_creation_date 2014-09-12
_audit_creation_method
;
Olex2 1.2
(compiled 2014.08.28 svn.r2986 for OlexSys, GUI svn.r4874)
;
_audit_update_record
;
2015-07-01 deposited with the CCDC.
2015-09-09 downloaded from the CCDC.
;
_cell_angle_alpha 90
_cell_angle_beta 97.150(3)
_cell_angle_gamma 90
_cell_formula_units_Z 4
_cell_length_a 9.5535(3)
_cell_length_b 6.1044(3)
_cell_length_c 26.1423(10)
_cell_measurement_reflns_used 5745
_cell_measurement_temperature 100(2)
_cell_measurement_theta_max 26.7450
_cell_measurement_theta_min 3.1290
_cell_volume 1512.72(11)
_computing_cell_refinement
;
CrysAlisPro, Agilent Technologies,
Version 1.171.36.32 (release 02-08-2013 CrysAlis171 .NET)
(compiled Aug  2 2013,16:46:58)
;
_computing_data_collection
;
CrysAlisPro, Agilent Technologies,
Version 1.171.36.32 (release 02-08-2013 CrysAlis171 .NET)
(compiled Aug  2 2013,16:46:58)
;
_computing_data_reduction
;
CrysAlisPro, Agilent Technologies,
Version 1.171.36.32 (release 02-08-2013 CrysAlis171 .NET)
(compiled Aug  2 2013,16:46:58)
;
_computing_molecular_graphics 'Olex2 (Dolomanov et al., 2009)'
_computing_publication_material 'Olex2 (Dolomanov et al., 2009)'
_computing_structure_refinement 'ShelXL (Sheldrick, 2008)'
_diffrn_ambient_temperature 100(2)
_diffrn_detector_area_resol_mean 16.2096
_diffrn_measured_fraction_theta_full 0.997
_diffrn_measured_fraction_theta_max 0.992
_diffrn_measurement_details
;
  1 omega  -20.00   19.00   1.0000   40.0000
omega____ theta____ kappa____ phi______ frames
    -      -17.8777  -99.0000 -120.0000 39

  2 omega  -89.00  -56.00   1.0000   40.0000
omega____ theta____ kappa____ phi______ frames
    -      -17.8777  178.0000  150.0000 33

  3 omega  -25.00   22.00   1.0000   40.0000
omega____ theta____ kappa____ phi______ frames
    -      -17.8777  -99.0000    0.0000 47

  4 omega   -3.00   43.00   1.0000   40.0000
omega____ theta____ kappa____ phi______ frames
    -       18.8152   57.0000 -180.0000 46

  5 omega  -48.00   -8.00   1.0000   40.0000
omega____ theta____ kappa____ phi______ frames
    -       18.8152  -57.0000  -90.0000 40

  6 omega   38.00   85.00   1.0000   40.0000
omega____ theta____ kappa____ phi______ frames
    -       18.8152  178.0000   60.0000 47

  7 omega   -2.00   90.00   1.0000   40.0000
omega____ theta____ kappa____ phi______ frames
    -       18.8152   38.0000 -150.0000 92

  8 omega  -46.00   40.00   1.0000   40.0000
omega____ theta____ kappa____ phi______ frames
    -       18.8152  -57.0000   30.0000 86

  9 omega  -92.00  -21.00   1.0000   40.0000
omega____ theta____ kappa____ phi______ frames
    -      -17.8777  152.0000  102.0000 71

 10 omega  -22.00    5.00   1.0000   40.0000
omega____ theta____ kappa____ phi______ frames
    -      -17.8777  -38.0000  -30.0000 27

 11 omega  -73.00  -30.00   1.0000   40.0000
omega____ theta____ kappa____ phi______ frames
    -      -17.8777  121.0000  -57.0000 43

 12 omega  -89.00  -58.00   1.0000   40.0000
omega____ theta____ kappa____ phi______ frames
    -      -17.8777  -38.0000  -30.0000 31

 13 omega   -3.00   83.00   1.0000   40.0000
omega____ theta____ kappa____ phi______ frames
    -       18.8152   57.0000  -60.0000 86

 14 omega   -3.00   88.00   1.0000   40.0000
omega____ theta____ kappa____ phi______ frames
    -       18.8152   57.0000   60.0000 91

 15 omega  -52.00  -27.00   1.0000   40.0000
omega____ theta____ kappa____ phi______ frames
    -       18.8152  -38.0000  120.0000 25
;
_diffrn_measurement_device_type 'Xcalibur, Eos'
_diffrn_measurement_method '\w scans'
_diffrn_orient_matrix_UB_11 0.0258359000
_diffrn_orient_matrix_UB_12 0.1081473000
_diffrn_orient_matrix_UB_13 0.0044747000
_diffrn_orient_matrix_UB_21 -0.0022494000
_diffrn_orient_matrix_UB_22 -0.0137736000
_diffrn_orient_matrix_UB_23 0.0268166000
_diffrn_orient_matrix_UB_31 0.0702123000
_diffrn_orient_matrix_UB_32 -0.0402145000
_diffrn_orient_matrix_UB_33 0.0028467000
_diffrn_radiation_monochromator graphite
_diffrn_radiation_type MoK\a
_diffrn_radiation_wavelength 0.71073
_diffrn_reflns_av_R_equivalents 0.0256
_diffrn_reflns_av_unetI/netI 0.0191
_diffrn_reflns_laue_measured_fraction_full 0.997
_diffrn_reflns_laue_measured_fraction_max 0.992
_diffrn_reflns_limit_h_max 11
_diffrn_reflns_limit_h_min -12
_diffrn_reflns_limit_k_max 7
_diffrn_reflns_limit_k_min -7
_diffrn_reflns_limit_l_max 33
_diffrn_reflns_limit_l_min -33
_diffrn_reflns_number 23114
_diffrn_reflns_point_group_measured_fraction_full 0.997
_diffrn_reflns_point_group_measured_fraction_max 0.992
_diffrn_reflns_theta_full 25.242
_diffrn_reflns_theta_max 27.496
_diffrn_reflns_theta_min 2.815
_diffrn_source 'Enhance (Mo) X-ray Source'
_exptl_absorpt_coefficient_mu 0.079
_exptl_absorpt_correction_T_max 1.00000
_exptl_absorpt_correction_T_min 0.93905
_exptl_absorpt_correction_type multi-scan
_exptl_absorpt_process_details
;
CrysAlisPro, Agilent Technologies,
Version 1.171.36.32 (release 02-08-2013 CrysAlis171 .NET)
(compiled Aug  2 2013,16:46:58)
Empirical absorption correction using spherical harmonics,
 implemented in SCALE3 ABSPACK scaling algorithm.
;
_exptl_crystal_colour 'translucent colorless'
_exptl_crystal_density_diffrn 1.235
_exptl_crystal_description prism
_exptl_crystal_F_000 600
_exptl_crystal_size_max 0.24
_exptl_crystal_size_mid 0.19
_exptl_crystal_size_min 0.11
_refine_diff_density_max 0.185
_refine_diff_density_min -0.154
_refine_diff_density_rms 0.031
_refine_ls_extinction_method none
_refine_ls_goodness_of_fit_ref 1.054
_refine_ls_hydrogen_treatment constr
_refine_ls_matrix_type full
_refine_ls_number_parameters 193
_refine_ls_number_reflns 3439
_refine_ls_number_restraints 0
_refine_ls_restrained_S_all 1.054
_refine_ls_R_factor_all 0.0652
_refine_ls_R_factor_gt 0.0485
_refine_ls_shift/su_max 0.000
_refine_ls_shift/su_mean 0.000
_refine_ls_structure_factor_coef Fsqd
_refine_ls_weighting_details 'w=1/[\s^2^(Fo^2^)+(0.0503P)^2^+0.4110P] where P=(Fo^2^+2Fc^2^)/3'
_refine_ls_weighting_scheme calc
_refine_ls_wR_factor_gt 0.1158
_refine_ls_wR_factor_ref 0.1247
_reflns_Friedel_coverage 0.000
_reflns_number_gt 2657
_reflns_number_total 3439
_reflns_threshold_expression 'I > 2\s(I)'
_cod_data_source_file c5nj02061a3.cif
_cod_data_source_block 3aa
_cod_depositor_comments 'Adding full bibliography for 7055098--7055106.cif.'
_cod_original_cell_volume 1512.74(10)
_cod_database_code 7055104
_shelxl_version_number 2013-4
_shelx_space_group_comment
;
The symmetry employed for this shelxl refinement is uniquely defined
by the following loop, which should always be used as a source of
symmetry information in preference to the above space-group names.
They are only intended as comments.
;
_reflns_odcompleteness_completeness 99.79
_reflns_odcompleteness_iscentric 1
_reflns_odcompleteness_theta 26.32
_olex2_refinement_description
;
1. Fixed Uiso
 At 1.2 times of:
  All C(H) groups
 At 1.5 times of:
  All C(H,H,H) groups
2.a Aromatic/amide H refined with riding coordinates:
 C3(H3), C9(H9), C10(H10), C11(H11), C12(H12), C13(H13), C14(H14), C15(H15),
 C16(H16), C17(H17)
2.b Idealised Me refined as rotating group:
 C4(H4A,H4B,H4C), C5(H5A,H5B,H5C), C8(H8A,H8B,H8C)
;

loop_
_space_group_symop_operation_xyz
'x, y, z'
'-x, y+1/2, -z+1/2'
'-x, -y, -z'
'x, -y-1/2, z-1/2'

loop_
_atom_site_label
_atom_site_type_symbol
_atom_site_fract_x
_atom_site_fract_y
_atom_site_fract_z
_atom_site_U_iso_or_equiv
_atom_site_adp_type
_atom_site_occupancy
_atom_site_site_symmetry_order
_atom_site_calc_flag
_atom_site_refinement_flags_posn
O1 O 0.28470(12) 0.75350(19) 0.02688(4) 0.0485(3) Uani 1 1 d .
N1 N 0.27989(13) 0.4343(2) 0.07096(4) 0.0406(3) Uani 1 1 d .
N2 N 0.37969(13) 0.7893(2) 0.07480(5) 0.0430(3) Uani 1 1 d .
N3 N 0.17917(15) 0.4570(3) -0.01574(5) 0.0558(4) Uani 1 1 d .
C1 C 0.33395(14) 0.6062(2) 0.10741(5) 0.0366(3) Uani 1 1 d .
C2 C 0.24813(15) 0.5356(3) 0.02827(5) 0.0419(4) Uani 1 1 d .
C3 C 0.51549(17) 0.3237(3) 0.14205(7) 0.0544(4) Uani 1 1 d .
H3 H 0.4807 0.2296 0.1155 0.065 Uiso 1 1 calc R
C4 C 0.1552(2) 0.5848(4) -0.06261(7) 0.0734(6) Uani 1 1 d .
H4A H 0.1930 0.5085 -0.0899 0.110 Uiso 1 1 calc GR
H4B H 0.2010 0.7244 -0.0572 0.110 Uiso 1 1 calc GR
H4C H 0.0557 0.6065 -0.0718 0.110 Uiso 1 1 calc GR
C5 C 0.1280(2) 0.2341(3) -0.01679(8) 0.0664(5) Uani 1 1 d .
H5A H 0.1588 0.1646 0.0156 0.100 Uiso 1 1 calc GR
H5B H 0.1644 0.1552 -0.0440 0.100 Uiso 1 1 calc GR
H5C H 0.0268 0.2343 -0.0226 0.100 Uiso 1 1 calc GR
C6 C 0.45589(15) 0.5277(3) 0.14610(5) 0.0406(3) Uani 1 1 d .
C7 C 0.21141(14) 0.6866(2) 0.13514(5) 0.0374(3) Uani 1 1 d .
C8 C 0.62785(19) 0.2592(4) 0.17784(9) 0.0702(6) Uani 1 1 d .
H9 H 0.6682 0.1218 0.1750 0.084 Uiso 1 1 calc R
C9 C 0.67977(19) 0.3955(4) 0.21728(8) 0.0742(7) Uani 1 1 d .
H10 H 0.7554 0.3514 0.2409 0.089 Uiso 1 1 calc R
C10 C 0.52134(18) 0.7597(3) 0.05943(7) 0.0594(5) Uani 1 1 d .
H8A H 0.5909 0.7845 0.0886 0.089 Uiso 1 1 calc GR
H8B H 0.5351 0.8622 0.0327 0.089 Uiso 1 1 calc GR
H8C H 0.5305 0.6132 0.0470 0.089 Uiso 1 1 calc GR
C11 C 0.61982(19) 0.5972(4) 0.22177(7) 0.0700(6) Uani 1 1 d .
H11 H 0.6545 0.6897 0.2487 0.084 Uiso 1 1 calc R
C12 C 0.50781(17) 0.6642(3) 0.18646(6) 0.0542(4) Uani 1 1 d .
H12 H 0.4673 0.8012 0.1898 0.065 Uiso 1 1 calc R
C13 C 0.14857(16) 0.5361(3) 0.16503(6) 0.0465(4) Uani 1 1 d .
H13 H 0.1858 0.3956 0.1694 0.056 Uiso 1 1 calc R
C14 C 0.03139(17) 0.5925(3) 0.18832(6) 0.0556(5) Uani 1 1 d .
H14 H -0.0100 0.4900 0.2081 0.067 Uiso 1 1 calc R
C15 C -0.02401(18) 0.8007(3) 0.18226(7) 0.0571(5) Uani 1 1 d .
H15 H -0.1036 0.8387 0.1975 0.069 Uiso 1 1 calc R
C16 C 0.03892(18) 0.9515(3) 0.15363(7) 0.0557(4) Uani 1 1 d .
H16 H 0.0021 1.0924 0.1499 0.067 Uiso 1 1 calc R
C17 C 0.15686(16) 0.8968(3) 0.13019(6) 0.0452(4) Uani 1 1 d .
H17 H 0.1991 1.0011 0.1112 0.054 Uiso 1 1 calc R

loop_
_atom_site_aniso_label
_atom_site_aniso_U_11
_atom_site_aniso_U_22
_atom_site_aniso_U_33
_atom_site_aniso_U_23
_atom_site_aniso_U_13
_atom_site_aniso_U_12
O1 0.0541(6) 0.0507(7) 0.0388(6) 0.0087(5) -0.0016(5) 0.0062(5)
N1 0.0431(7) 0.0403(7) 0.0367(6) -0.0016(5) -0.0018(5) 0.0038(5)
N2 0.0434(7) 0.0461(8) 0.0387(7) 0.0054(5) 0.0020(5) -0.0008(6)
N3 0.0607(9) 0.0644(10) 0.0384(7) -0.0045(7) -0.0088(6) 0.0090(7)
C1 0.0380(7) 0.0356(8) 0.0353(7) 0.0021(6) 0.0013(5) 0.0002(6)
C2 0.0402(8) 0.0461(9) 0.0384(8) -0.0020(7) 0.0012(6) 0.0091(7)
C3 0.0459(9) 0.0548(10) 0.0606(11) 0.0099(8) -0.0008(8) 0.0071(8)
C4 0.0787(13) 0.0984(17) 0.0390(9) 0.0029(10) -0.0090(9) 0.0188(12)
C5 0.0605(11) 0.0717(13) 0.0632(12) -0.0212(10) -0.0081(9) 0.0005(10)
C6 0.0355(7) 0.0495(9) 0.0362(7) 0.0066(6) 0.0014(6) -0.0011(6)
C7 0.0360(7) 0.0431(8) 0.0314(7) -0.0027(6) -0.0026(5) -0.0006(6)
C8 0.0497(10) 0.0724(13) 0.0860(14) 0.0313(11) -0.0009(10) 0.0106(9)
C9 0.0395(9) 0.1139(19) 0.0651(12) 0.0395(13) -0.0095(8) -0.0059(11)
C10 0.0486(9) 0.0747(13) 0.0564(10) 0.0153(9) 0.0127(8) -0.0027(9)
C11 0.0500(10) 0.1108(18) 0.0459(10) 0.0062(11) -0.0075(8) -0.0178(11)
C12 0.0453(9) 0.0704(12) 0.0453(9) -0.0007(8) -0.0008(7) -0.0045(8)
C13 0.0447(8) 0.0512(9) 0.0429(8) 0.0052(7) 0.0019(6) -0.0034(7)
C14 0.0475(9) 0.0768(13) 0.0428(9) 0.0029(8) 0.0072(7) -0.0117(9)
C15 0.0413(8) 0.0811(14) 0.0495(10) -0.0149(9) 0.0075(7) 0.0002(9)
C16 0.0505(9) 0.0568(11) 0.0590(10) -0.0107(9) 0.0035(8) 0.0087(8)
C17 0.0451(8) 0.0448(9) 0.0449(8) -0.0014(7) 0.0033(6) 0.0011(7)

loop_
_atom_type_symbol
_atom_type_description
_atom_type_scat_dispersion_real
_atom_type_scat_dispersion_imag
_atom_type_scat_source
C C 0.0033 0.0016 'International Tables Vol C Tables 4.2.6.8 and 6.1.1.4'
H H 0.0000 0.0000 'International Tables Vol C Tables 4.2.6.8 and 6.1.1.4'
N N 0.0061 0.0033 'International Tables Vol C Tables 4.2.6.8 and 6.1.1.4'
O O 0.0106 0.0060 'International Tables Vol C Tables 4.2.6.8 and 6.1.1.4'

loop_
_geom_angle_atom_site_label_1
_geom_angle_atom_site_label_2
_geom_angle_atom_site_label_3
_geom_angle
C2 O1 N2 104.65(10)
C2 N1 C1 104.29(12)
O1 N2 C1 100.42(10)
O1 N2 C10 103.93(12)
C10 N2 C1 113.98(12)
C2 N3 C4 122.84(17)
C2 N3 C5 118.82(15)
C5 N3 C4 118.33(15)
N1 C1 N2 105.48(11)
N1 C1 C6 112.62(12)
N1 C1 C7 107.96(11)
N2 C1 C6 111.01(11)
N2 C1 C7 108.87(12)
C6 C1 C7 110.68(11)
N1 C2 O1 117.18(13)
N1 C2 N3 127.82(16)
N3 C2 O1 114.97(13)
C6 C3 H3 120.1
C6 C3 C8 119.71(18)
C8 C3 H3 120.1
N3 C4 H4A 109.5
N3 C4 H4B 109.5
N3 C4 H4C 109.5
H4A C4 H4B 109.5
H4A C4 H4C 109.5
H4B C4 H4C 109.5
N3 C5 H5A 109.5
N3 C5 H5B 109.5
N3 C5 H5C 109.5
H5A C5 H5B 109.5
H5A C5 H5C 109.5
H5B C5 H5C 109.5
C3 C6 C1 121.50(14)
C3 C6 C12 119.28(15)
C12 C6 C1 119.21(14)
C13 C7 C1 117.58(13)
C17 C7 C1 123.60(13)
C17 C7 C13 118.76(14)
C3 C8 H9 119.6
C9 C8 C3 120.8(2)
C9 C8 H9 119.6
C8 C9 H10 120.2
C11 C9 C8 119.68(17)
C11 C9 H10 120.2
N2 C10 H8A 109.5
N2 C10 H8B 109.5
N2 C10 H8C 109.5
H8A C10 H8B 109.5
H8A C10 H8C 109.5
H8B C10 H8C 109.5
C9 C11 H11 119.8
C9 C11 C12 120.34(19)
C12 C11 H11 119.8
C6 C12 H12 119.9
C11 C12 C6 120.20(19)
C11 C12 H12 119.9
C7 C13 H13 119.6
C14 C13 C7 120.85(16)
C14 C13 H13 119.6
C13 C14 H14 120.0
C15 C14 C13 119.96(17)
C15 C14 H14 120.0
C14 C15 H15 120.2
C16 C15 C14 119.57(16)
C16 C15 H15 120.2
C15 C16 H16 119.5
C15 C16 C17 120.94(17)
C17 C16 H16 119.5
C7 C17 C16 119.89(16)
C7 C17 H17 120.1
C16 C17 H17 120.1

loop_
_geom_bond_atom_site_label_1
_geom_bond_atom_site_label_2
_geom_bond_distance
O1 N2 1.4688(16)
O1 C2 1.3768(19)
N1 C1 1.4677(18)
N1 C2 1.2790(18)
N2 C1 1.5030(19)
N2 C10 1.470(2)
N3 C2 1.3416(19)
N3 C4 1.447(2)
N3 C5 1.445(2)
C1 C6 1.5220(19)
C1 C7 1.532(2)
C3 H3 0.9300
C3 C6 1.379(2)
C3 C8 1.390(2)
C4 H4A 0.9600
C4 H4B 0.9600
C4 H4C 0.9600
C5 H5A 0.9600
C5 H5B 0.9600
C5 H5C 0.9600
C6 C12 1.387(2)
C7 C13 1.390(2)
C7 C17 1.385(2)
C8 H9 0.9300
C8 C9 1.369(3)
C9 H10 0.9300
C9 C11 1.369(3)
C10 H8A 0.9600
C10 H8B 0.9600
C10 H8C 0.9600
C11 H11 0.9300
C11 C12 1.385(2)
C12 H12 0.9300
C13 H13 0.9300
C13 C14 1.383(2)
C14 H14 0.9300
C14 C15 1.379(3)
C15 H15 0.9300
C15 C16 1.371(3)
C16 H16 0.9300
C16 C17 1.389(2)
C17 H17 0.9300

loop_
_geom_torsion_atom_site_label_1
_geom_torsion_atom_site_label_2
_geom_torsion_atom_site_label_3
_geom_torsion_atom_site_label_4
_geom_torsion
O1 N2 C1 N1 27.79(13)
O1 N2 C1 C6 150.06(11)
O1 N2 C1 C7 -87.86(12)
N1 C1 C6 C3 6.79(19)
N1 C1 C6 C12 -172.96(13)
N1 C1 C7 C13 62.28(16)
N1 C1 C7 C17 -114.88(14)
N2 O1 C2 N1 11.90(16)
N2 O1 C2 N3 -169.81(12)
N2 C1 C6 C3 -111.24(16)
N2 C1 C6 C12 69.02(17)
N2 C1 C7 C13 176.32(12)
N2 C1 C7 C17 -0.84(18)
C1 N1 C2 O1 6.56(17)
C1 N1 C2 N3 -171.48(15)
C1 C6 C12 C11 -179.22(15)
C1 C7 C13 C14 -175.54(13)
C1 C7 C17 C16 175.22(14)
C2 O1 N2 C1 -23.66(13)
C2 O1 N2 C10 94.47(13)
C2 N1 C1 N2 -21.95(14)
C2 N1 C1 C6 -143.18(13)
C2 N1 C1 C7 94.32(13)
C3 C6 C12 C11 1.0(2)
C3 C8 C9 C11 0.4(3)
C4 N3 C2 O1 5.1(2)
C4 N3 C2 N1 -176.86(16)
C5 N3 C2 O1 -175.77(14)
C5 N3 C2 N1 2.3(2)
C6 C1 C7 C13 -61.40(16)
C6 C1 C7 C17 121.45(15)
C6 C3 C8 C9 0.3(3)
C7 C1 C6 C3 127.74(15)
C7 C1 C6 C12 -52.00(18)
C7 C13 C14 C15 -0.4(2)
C8 C3 C6 C1 179.23(15)
C8 C3 C6 C12 -1.0(2)
C8 C9 C11 C12 -0.4(3)
C9 C11 C12 C6 -0.3(3)
C10 N2 C1 N1 -82.68(15)
C10 N2 C1 C6 39.59(17)
C10 N2 C1 C7 161.67(13)
C13 C7 C17 C16 -1.9(2)
C13 C14 C15 C16 -0.8(2)
C14 C15 C16 C17 0.7(3)
C15 C16 C17 C7 0.7(2)
C17 C7 C13 C14 1.8(2)
